data_1544823
loop_
_publ_author_name
'Barsu, Nagaraju'
'Bolli, Shyam Kumar'
'Sundararaju, Basker'

_publ_section_title
;
 Cobalt catalyzed carbonylation of unactivated C(sp(3))-H bonds.
;
_journal_issue 3
_journal_name_full 'Chemical science'
_journal_page_first 2431
_journal_page_last 2435
_journal_paper_doi 10.1039/c6sc05026c
_journal_volume 8
_journal_year 2017
_chemical_formula_sum 'C15 H14 N2 O2'
_chemical_formula_weight 254.28
_chemical_name_systematic succinimide-piv
_space_group_crystal_system monoclinic
_space_group_IT_number 14
_space_group_name_Hall '-P 2yn'
_space_group_name_H-M_alt 'P 1 21/n 1'
_symmetry_space_group_name_Hall '-P 2yn'
_symmetry_space_group_name_H-M 'P 1 21/n 1'
_atom_sites_solution_hydrogens geom
_audit_creation_method SHELXL-2016/4
_audit_update_record
;
2016-09-28 deposited with the CCDC.
2016-12-20 downloaded from the CCDC.
;
_cell_angle_alpha 90.000(5)
_cell_angle_beta 101.968(5)
_cell_angle_gamma 90.000(5)
_cell_formula_units_Z 4
_cell_length_a 8.730(5)
_cell_length_b 13.396(5)
_cell_length_c 11.372(5)
_cell_measurement_reflns_used 3211
_cell_measurement_temperature 293(2)
_cell_measurement_theta_max 28.3
_cell_measurement_theta_min 2.4
_cell_volume 1301.0(11)
_computing_structure_refinement 'SHELXL-2016/4 (Sheldrick, 2016)'
_diffrn_ambient_temperature 293(2)
_diffrn_measured_fraction_theta_full 0.991
_diffrn_measured_fraction_theta_max 0.990
_diffrn_measurement_device_type 'CCD area detector'
_diffrn_measurement_method 'phi and omega scans'
_diffrn_radiation_type MoK\a
_diffrn_radiation_wavelength 0.71073
_diffrn_reflns_av_R_equivalents 0.0581
_diffrn_reflns_av_unetI/netI 0.0702
_diffrn_reflns_Laue_measured_fraction_full 0.991
_diffrn_reflns_Laue_measured_fraction_max 0.990
_diffrn_reflns_limit_h_max 11
_diffrn_reflns_limit_h_min -11
_diffrn_reflns_limit_k_max 17
_diffrn_reflns_limit_k_min -16
_diffrn_reflns_limit_l_max 15
_diffrn_reflns_limit_l_min -15
_diffrn_reflns_number 12694
_diffrn_reflns_point_group_measured_fraction_full 0.991
_diffrn_reflns_point_group_measured_fraction_max 0.990
_diffrn_reflns_theta_full 25.242
_diffrn_reflns_theta_max 28.316
_diffrn_reflns_theta_min 2.380
_diffrn_source 'fine-focus sealed tube'
_exptl_absorpt_coefficient_mu 0.088
_exptl_absorpt_correction_T_max 0.99
_exptl_absorpt_correction_T_min 0.985
_exptl_absorpt_correction_type empirical
_exptl_crystal_colour colorless
_exptl_crystal_density_diffrn 1.298
_exptl_crystal_description needle
_exptl_crystal_F_000 536
_exptl_crystal_size_max 0.2
_exptl_crystal_size_mid 0.14
_exptl_crystal_size_min 0.12
_refine_diff_density_max 0.299
_refine_diff_density_min -0.243
_refine_diff_density_rms 0.055
_refine_ls_extinction_method none
_refine_ls_goodness_of_fit_ref 1.047
_refine_ls_hydrogen_treatment constr
_refine_ls_matrix_type full
_refine_ls_number_parameters 172
_refine_ls_number_reflns 3211
_refine_ls_number_restraints 0
_refine_ls_restrained_S_all 1.047
_refine_ls_R_factor_all 0.1086
_refine_ls_R_factor_gt 0.0570
_refine_ls_shift/su_max 0.001
_refine_ls_shift/su_mean 0.000
_refine_ls_structure_factor_coef Fsqd
_refine_ls_weighting_details 'w=1/[\s^2^(Fo^2^)+(0.0595P)^2^+0.4022P] where P=(Fo^2^+2Fc^2^)/3'
_refine_ls_weighting_scheme calc
_refine_ls_wR_factor_gt 0.1253
_refine_ls_wR_factor_ref 0.1411
_reflns_Friedel_coverage 0.000
_reflns_number_gt 2050
_reflns_number_total 3211
_reflns_threshold_expression 'I > 2\s(I)'
_cod_data_source_file c6sc05026c2.cif
_cod_data_source_block shelx
_cod_depositor_comments
;Adding full bibliography for 1544822--1544823.cif.

 Adding full bibliography for 1544822--1544823.cif.
;
_cod_database_code 1544823
_shelx_shelxl_version_number 2016/4
_shelx_space_group_comment
;
The symmetry employed for this shelxl refinement is uniquely defined
by the following loop, which should always be used as a source of
symmetry information in preference to the above space-group names.
They are only intended as comments.
;

loop_
_space_group_symop_operation_xyz
'x, y, z'
'-x+1/2, y+1/2, -z+1/2'
'-x, -y, -z'
'x-1/2, -y-1/2, z-1/2'

loop_
_atom_site_label
_atom_site_type_symbol
_atom_site_fract_x
_atom_site_fract_y
_atom_site_fract_z
_atom_site_U_iso_or_equiv
_atom_site_adp_type
_atom_site_occupancy
_atom_site_site_symmetry_order
_atom_site_calc_flag
_atom_site_refinement_flags_posn
_atom_site_refinement_flags_adp
C1 C 0.5917(2) 0.27125(15) 0.41669(18) 0.0227(5) Uani 1 1 d . .
H1 H 0.552621 0.276789 0.486542 0.027 Uiso 1 1 calc R U
C2 C 0.7117(2) 0.20173(16) 0.41093(19) 0.0269(5) Uani 1 1 d . .
H2 H 0.753411 0.162858 0.477663 0.032 Uiso 1 1 calc R U
C3 C 0.7663(2) 0.19162(15) 0.30806(19) 0.0255(5) Uani 1 1 d . .
H3 H 0.841885 0.143606 0.303725 0.031 Uiso 1 1 calc R U
C4 C 0.7096(2) 0.25329(15) 0.20738(18) 0.0216(4) Uani 1 1 d . .
C5 C 0.7655(2) 0.24850(15) 0.10003(19) 0.0256(5) Uani 1 1 d . .
H5 H 0.839401 0.200773 0.090698 0.031 Uiso 1 1 calc R U
C6 C 0.7104(2) 0.31434(15) 0.00986(18) 0.0263(5) Uani 1 1 d . .
H6 H 0.746890 0.312452 -0.061359 0.032 Uiso 1 1 calc R U
C7 C 0.5986(2) 0.38465(15) 0.02586(17) 0.0243(5) Uani 1 1 d . .
H7 H 0.564326 0.429906 -0.036033 0.029 Uiso 1 1 calc R U
C8 C 0.5930(2) 0.32600(14) 0.21381(17) 0.0184(4) Uani 1 1 d . .
C9 C 0.5332(2) 0.32997(14) 0.32049(17) 0.0190(4) Uani 1 1 d . .
C10 C 0.2504(2) 0.37151(15) 0.27922(16) 0.0187(4) Uani 1 1 d . .
C11 C 0.1489(2) 0.46339(14) 0.28188(17) 0.0207(4) Uani 1 1 d . .
C12 C 0.2663(2) 0.54232(14) 0.34350(19) 0.0243(5) Uani 1 1 d . .
H12A H 0.256233 0.603074 0.296104 0.029 Uiso 1 1 calc R U
H12B H 0.247705 0.558098 0.422623 0.029 Uiso 1 1 calc R U
C13 C 0.4261(2) 0.49800(15) 0.35333(17) 0.0217(4) Uani 1 1 d . .
C15 C 0.0793(3) 0.49065(17) 0.15100(19) 0.0335(5) Uani 1 1 d . .
H15A H 0.014088 0.548601 0.148671 0.050 Uiso 1 1 calc R U
H15B H 0.162426 0.504579 0.109798 0.050 Uiso 1 1 calc R U
H15C H 0.017836 0.435853 0.112445 0.050 Uiso 1 1 calc R U
C16 C 0.0205(3) 0.44059(18) 0.3502(2) 0.0356(6) Uani 1 1 d . .
H16A H -0.042993 0.498913 0.351499 0.053 Uiso 1 1 calc R U
H16B H -0.043429 0.386987 0.311181 0.053 Uiso 1 1 calc R U
H16C H 0.067001 0.421467 0.431115 0.053 Uiso 1 1 calc R U
N1 N 0.53775(18) 0.39144(12) 0.12300(14) 0.0211(4) Uani 1 1 d . .
N2 N 0.40665(18) 0.39717(11) 0.32366(14) 0.0190(4) Uani 1 1 d . .
O1 O 0.20775(16) 0.28974(10) 0.24170(12) 0.0263(4) Uani 1 1 d . .
2 O 0.55231(16) 0.53743(10) 0.38300(13) 0.0293(4) Uani 1 1 d . .

loop_
_atom_site_aniso_label
_atom_site_aniso_U_11
_atom_site_aniso_U_22
_atom_site_aniso_U_33
_atom_site_aniso_U_23
_atom_site_aniso_U_13
_atom_site_aniso_U_12
C1 0.0215(10) 0.0250(11) 0.0228(10) 0.0006(9) 0.0074(8) -0.0028(8)
C2 0.0232(10) 0.0274(12) 0.0294(12) 0.0101(9) 0.0038(9) 0.0007(9)
C3 0.0194(10) 0.0233(11) 0.0340(12) 0.0045(9) 0.0064(9) 0.0043(8)
C4 0.0177(9) 0.0190(11) 0.0278(11) -0.0017(9) 0.0043(8) -0.0015(8)
C5 0.0254(10) 0.0197(11) 0.0337(12) -0.0030(9) 0.0107(9) 0.0044(9)
C6 0.0321(11) 0.0246(12) 0.0247(11) -0.0023(9) 0.0117(9) 0.0014(9)
C7 0.0302(11) 0.0225(11) 0.0192(10) 0.0016(9) 0.0028(9) 0.0025(9)
C8 0.0159(9) 0.0163(10) 0.0218(10) -0.0018(8) 0.0012(8) -0.0029(8)
C9 0.0159(9) 0.0177(10) 0.0228(10) -0.0031(8) 0.0026(8) -0.0030(8)
C10 0.0209(9) 0.0206(11) 0.0150(9) 0.0005(8) 0.0044(8) -0.0017(8)
C11 0.0212(9) 0.0185(11) 0.0226(10) -0.0015(8) 0.0049(8) 0.0024(8)
C12 0.0286(11) 0.0173(10) 0.0258(11) -0.0011(9) 0.0025(9) 0.0013(9)
C13 0.0279(10) 0.0183(10) 0.0197(10) -0.0001(8) 0.0063(8) -0.0041(9)
C15 0.0375(12) 0.0289(12) 0.0298(12) 0.0009(10) -0.0028(10) 0.0097(10)
C16 0.0323(12) 0.0346(13) 0.0441(14) -0.0089(11) 0.0172(11) -0.0008(10)
N1 0.0216(8) 0.0201(9) 0.0211(9) 0.0001(7) 0.0034(7) 0.0011(7)
N2 0.0200(8) 0.0167(9) 0.0209(8) -0.0011(7) 0.0059(7) -0.0006(7)
O1 0.0256(8) 0.0203(8) 0.0317(8) -0.0057(6) 0.0033(6) -0.0029(6)
2 0.0277(8) 0.0237(8) 0.0357(9) -0.0028(7) 0.0052(7) -0.0089(6)

loop_
_atom_type_symbol
_atom_type_description
_atom_type_scat_dispersion_real
_atom_type_scat_dispersion_imag
_atom_type_scat_source
C C 0.0033 0.0016 'International Tables Vol C Tables 4.2.6.8 and 6.1.1.4'
H H 0.0000 0.0000 'International Tables Vol C Tables 4.2.6.8 and 6.1.1.4'
N N 0.0061 0.0033 'International Tables Vol C Tables 4.2.6.8 and 6.1.1.4'
O O 0.0106 0.0060 'International Tables Vol C Tables 4.2.6.8 and 6.1.1.4'

loop_
_geom_angle_atom_site_label_1
_geom_angle_atom_site_label_2
_geom_angle_atom_site_label_3
_geom_angle
C9 C1 C2 120.18(19)
C3 C2 C1 120.09(19)
C2 C3 C4 120.80(19)
C5 C4 C3 123.30(18)
C5 C4 C8 117.17(18)
C3 C4 C8 119.50(18)
C6 C5 C4 119.46(19)
C5 C6 C7 119.08(19)
N1 C7 C6 124.57(18)
N1 C8 C9 119.23(17)
N1 C8 C4 123.09(18)
C9 C8 C4 117.68(17)
C1 C9 C8 121.58(18)
C1 C9 N2 120.48(17)
C8 C9 N2 117.93(17)
O1 C10 N2 123.98(18)
O1 C10 C11 127.12(17)
N2 C10 C11 108.86(16)
C10 C11 C16 109.99(17)
C10 C11 C15 106.81(16)
C16 C11 C15 111.03(18)
C10 C11 C12 103.29(15)
C16 C11 C12 113.41(17)
C15 C11 C12 111.83(17)
C13 C12 C11 106.48(16)
2 C13 N2 123.41(19)
2 C13 C12 129.06(19)
N2 C13 C12 107.52(16)
C7 N1 C8 116.58(17)
C13 N2 C10 112.77(16)
C13 N2 C9 124.04(16)
C10 N2 C9 122.50(16)

loop_
_geom_bond_atom_site_label_1
_geom_bond_atom_site_label_2
_geom_bond_distance
C1 C9 1.358(3)
C1 C2 1.414(3)
C2 C3 1.358(3)
C3 C4 1.415(3)
C4 C5 1.407(3)
C4 C8 1.421(3)
C5 C6 1.362(3)
C6 C7 1.396(3)
C7 N1 1.324(3)
C8 N1 1.364(2)
C8 C9 1.418(3)
C9 N2 1.431(2)
C10 O1 1.206(2)
C10 N2 1.396(2)
C10 C11 1.521(3)
C11 C16 1.521(3)
C11 C15 1.531(3)
C11 C12 1.537(3)
C12 C13 1.499(3)
C13 2 1.205(2)
C13 N2 1.394(3)
